data_7126569
loop_
_publ_author_name
'Li, Yongfeng'
'Tang, Zhiqiong'
'Zhang, Junliang'
'Liu, Lu'

_publ_section_title
;
 Gold-catalyzed intermolecular [4+1] spiroannulation via site-selective
 aromatic C(sp<sup>2</sup>)-H functionalization and dearomatization of
 phenol derivatives.
;
_journal_issue 59
_journal_name_full 'Chemical communications (Cambridge, England)'
_journal_page_first 8202
_journal_page_last 8205
_journal_paper_doi 10.1039/d0cc01118e
_journal_volume 56
_journal_year 2020
_chemical_formula_moiety 'C21 H16 O3'
_chemical_formula_sum 'C21 H16 O3'
_chemical_formula_weight 316.33
_space_group_crystal_system triclinic
_space_group_IT_number 2
_space_group_name_Hall '-P 1'
_space_group_name_H-M_alt 'P -1'
_atom_sites_solution_hydrogens geom
_atom_sites_solution_primary dual
_audit_creation_date 2019-01-04
_audit_creation_method
;
Olex2 1.2
(compiled 2018.05.29 svn.r3508 for OlexSys, GUI svn.r5506)
;
_audit_update_record
;
2019-05-11 deposited with the CCDC.	2020-05-19 downloaded from the CCDC.
;
_cell_angle_alpha 88.0490(10)
_cell_angle_beta 84.2170(10)
_cell_angle_gamma 86.2990(10)
_cell_formula_units_Z 4
_cell_length_a 10.5466(2)
_cell_length_b 10.5720(2)
_cell_length_c 14.2364(2)
_cell_measurement_reflns_used 26828
_cell_measurement_temperature 293(2)
_cell_measurement_theta_max 74.1210
_cell_measurement_theta_min 4.1920
_cell_volume 1575.36(5)
_computing_cell_refinement 'CrysAlisPro 1.171.39.32a (Rigaku OD, 2017)'
_computing_data_collection 'CrysAlisPro 1.171.39.32a (Rigaku OD, 2017)'
_computing_data_reduction 'CrysAlisPro 1.171.39.32a (Rigaku OD, 2017)'
_computing_molecular_graphics 'Olex2 (Dolomanov et al., 2009)'
_computing_publication_material 'Olex2 (Dolomanov et al., 2009)'
_computing_structure_refinement 'ShelXL (Sheldrick, 2015)'
_computing_structure_solution 'ShelXT (Sheldrick, 2015)'
_diffrn_ambient_temperature 293(2)
_diffrn_detector 'CCD plate'
_diffrn_measured_fraction_theta_full 0.995
_diffrn_measured_fraction_theta_max 0.983
_diffrn_measurement_details
;
List of Runs (angles in degrees, time in seconds):

  # Type    Start    End  Width  t~exp~   \w     \q     \k     \f   Frames
#--------------------------------------------------------------------------
  1  \w    -19.00  24.00   1.00    1.00    --    0.00  38.00 -30.00   43
  2  \w      5.00  61.00   1.00    1.00    --    0.00  38.00-180.00   56
  3  \w    -29.00  -3.00   1.00    1.00    --    0.00  82.00-180.00   26
  4  \w     14.00  65.00   1.00    1.00    --    0.00  77.00 120.00   51
  5  \w     53.00  81.00   1.00    1.00    --    0.00  38.00  30.00   28
  6  \w    -14.00  41.00   1.00    1.00    --    0.00  38.00  30.00   55
  7  \w     52.00  88.00   1.00    1.00    --    0.00  19.00 -60.00   36
  8  \w    -18.00  13.00   1.00    1.00    --    0.00  38.00  90.00   31
  9  \w    -23.00  35.00   1.00    1.00    --    0.00  19.00 -60.00   58
 10  \w    -26.00  11.00   1.00    1.00    --    0.00  77.00 120.00   37
 11  \w    -12.00  19.00   1.00    1.00    --    0.00 -38.00 150.00   31
 12  \w    -65.00 -20.00   1.00    1.00    --    0.00 -38.00 150.00   45
 13  \w     23.00  87.00   1.00    1.00    --    0.00  82.00-180.00   64
 14  \w     29.00  79.00   1.00    1.00    --    0.00  38.00  90.00   50
 15  \w     36.00  62.00   1.00    1.00    --    0.00  38.00 -30.00   26
 16  \w      6.00 128.00   1.00    1.00    --   95.80 -82.00 150.00  122
 17  \w     87.00 125.00   1.00    1.00    --   95.80 -82.00 -30.00   38
 18  \w    155.00 181.00   1.00    1.00    --   95.80  79.00 163.51   26
 19  \w      7.00  79.00   1.00    1.00    --   95.80 -82.00 -30.00   72
 20  \w     75.00 132.00   1.00    1.00    --   95.80  45.00 -60.00   57
 21  \w     64.00  90.00   1.00    1.00    --   95.80  79.00 163.51   26
 22  \w     70.00 183.00   1.00    1.00    --   95.80  63.00 164.45  113
 23  \w     64.00  90.00   1.00    1.00    --   95.80  82.00 -30.00   26
 24  \w     63.00  88.00   1.00    1.00    --   95.80  82.00 120.00   25
 25  \w     64.00  98.00   1.00    1.00    --   95.80  82.00 -60.00   34
 26  \w     66.00  92.00   1.00    1.00    --   95.80  82.00-120.00   26
 27  \w     65.00  90.00   1.00    1.00    --   95.80  77.00  90.00   25
 28  \w     63.00  89.00   1.00    1.00    --   95.80  82.00   0.00   26
 29  \w     63.00  88.00   1.00    1.00    --   95.80  82.00-180.00   25
 30  \w     78.00 130.00   1.00    1.00    --   95.80  30.00 120.00   52
 31  \w     86.00 128.00   1.00    1.00    --   95.80 -82.00  30.00   42
 32  \w     24.00 101.00   1.00    1.00    --   95.80 -61.00 150.00   77
 33  \w    158.00 184.00   1.00    1.00    --   95.80  77.00 120.00   26
 34  \w     65.00  90.00   1.00    1.00    --   95.80  77.00 120.00   25
 35  \w    125.00 184.00   1.00    1.00    --   95.80  80.00  17.73   59
 36  \w    140.00 166.00   1.00    1.00    --   95.80  60.00  72.97   26
 37  \w     65.00  91.00   1.00    1.00    --   95.80  77.00 -90.00   26
 38  \w     65.00  91.00   1.00    1.00    --   95.80  77.00 -60.00   26
 39  \w     52.00 103.00   1.00    1.00    --   95.80 -82.00  90.00   51
 40  \w     76.00 182.00   1.00    1.00    --   95.80  45.00 120.00  106
 41  \w     71.00  96.00   1.00    1.00    --   95.80  61.00 -60.00   25
 42  \w     65.00  91.00   1.00    1.00    --   95.80  77.00-120.00   26
 43  \w     63.00 132.00   1.00    1.00    --   95.80  82.00  30.00   69
 44  \w     64.00  97.00   1.00    1.00    --   95.80  82.00  60.00   33
 45  \w     65.00  91.00   1.00    1.00    --   95.80  77.00 -30.00   26
 46  \w     63.00  89.00   1.00    1.00    --   95.80  82.00 150.00   26
 47  \w    136.00 162.00   1.00    1.00    --   95.80  82.00-150.00   26
 48  \w     64.00  89.00   1.00    1.00    --   95.80  82.00  90.00   25
 49  \w    108.00 171.00   1.00    1.00    --   95.80  61.00-120.00   63
 50  \w     43.00  87.00   1.00    1.00    --   95.80 -82.00 -60.00   44
 51  \w     97.00 128.00   1.00    1.00    --   95.80 -82.00 -60.00   31
 52  \w     64.00 101.00   1.00    1.00    --   95.80  80.00  17.73   37
 53  \w     63.00  88.00   1.00    1.00    --   95.80  82.00-150.00   25
 54  \w     76.00 112.00   1.00    1.00    --   95.80  45.00 150.00   36
 55  \w    134.00 178.00   1.00    1.00    --   95.80  45.00 150.00   44
 56  \w     65.00  90.00   1.00    1.00    --   95.80  77.00  60.00   25
 57  \w     71.00 100.00   1.00    1.00    --   95.80  61.00-120.00   29
 58  \w     65.00 177.00   1.00    1.00    --   95.80  77.00-180.00  112
 59  \w     75.00 173.00   1.00    1.00    --   95.80  45.00   0.00   98
 60  \w     77.00 181.00   1.00    1.00    --   95.80  45.00 -30.00  104
 61  \w     68.00 118.00   1.00    1.00    --   95.80  68.00   3.15   50
 62  \w     71.00 105.00   1.00    1.00    --   95.80  60.00  72.97   34
 63  \w     70.00 182.00   1.00    1.00    --   95.80  63.00-106.81  112
 64  \w     12.00 119.00   1.00    1.00    --   95.80 -82.00 -90.00  107
 65  \w     69.00 184.00   1.00    1.00    --   95.80  67.00-147.14  115
;
_diffrn_measurement_device 'four-circle diffractometer'
_diffrn_measurement_device_type 'XtaLAB AFC12 (RINC): Kappa dual home/near'
_diffrn_measurement_method '\w scans'
_diffrn_orient_matrix_type 'CrysAlisPro convention (1999,Acta A55,543-557)'
_diffrn_orient_matrix_UB_11 -0.0634768000
_diffrn_orient_matrix_UB_12 0.0166251000
_diffrn_orient_matrix_UB_13 -0.0928414000
_diffrn_orient_matrix_UB_21 0.1307633000
_diffrn_orient_matrix_UB_22 -0.0266556000
_diffrn_orient_matrix_UB_23 -0.0566705000
_diffrn_orient_matrix_UB_31 -0.0225696000
_diffrn_orient_matrix_UB_32 -0.1426635000
_diffrn_orient_matrix_UB_33 0.0028606000
_diffrn_radiation_monochromator graphite
_diffrn_radiation_probe x-ray
_diffrn_radiation_type CuK\a
_diffrn_radiation_wavelength 1.54184
_diffrn_reflns_av_R_equivalents 0.0448
_diffrn_reflns_av_unetI/netI 0.0221
_diffrn_reflns_Laue_measured_fraction_full 0.995
_diffrn_reflns_Laue_measured_fraction_max 0.983
_diffrn_reflns_limit_h_max 13
_diffrn_reflns_limit_h_min -13
_diffrn_reflns_limit_k_max 12
_diffrn_reflns_limit_k_min -12
_diffrn_reflns_limit_l_max 17
_diffrn_reflns_limit_l_min -17
_diffrn_reflns_number 37195
_diffrn_reflns_point_group_measured_fraction_full 0.995
_diffrn_reflns_point_group_measured_fraction_max 0.983
_diffrn_reflns_theta_full 67.684
_diffrn_reflns_theta_max 74.357
_diffrn_reflns_theta_min 4.192
_diffrn_source 'fine-focus sealed X-ray tube'
_diffrn_source_type 'Enhance (Cu) X-ray Source'
_exptl_absorpt_coefficient_mu 0.714
_exptl_absorpt_correction_T_max 1.00000
_exptl_absorpt_correction_T_min 0.21090
_exptl_absorpt_correction_type multi-scan
_exptl_absorpt_process_details
;
CrysAlisPro 1.171.39.32a (Rigaku Oxford Diffraction, 2017)
Empirical absorption correction using spherical harmonics,
 implemented in SCALE3 ABSPACK scaling algorithm.
;
_exptl_crystal_colour 'clear light colourless'
_exptl_crystal_colour_lustre clear
_exptl_crystal_colour_modifier light
_exptl_crystal_colour_primary colourless
_exptl_crystal_density_diffrn 1.334
_exptl_crystal_description block
_exptl_crystal_F_000 664
_exptl_crystal_size_max 0.38
_exptl_crystal_size_mid 0.26
_exptl_crystal_size_min 0.22
_refine_diff_density_max 0.250
_refine_diff_density_min -0.257
_refine_diff_density_rms 0.049
_refine_ls_extinction_method none
_refine_ls_goodness_of_fit_ref 1.058
_refine_ls_hydrogen_treatment constr
_refine_ls_matrix_type full
_refine_ls_number_parameters 435
_refine_ls_number_reflns 6305
_refine_ls_number_restraints 0
_refine_ls_restrained_S_all 1.058
_refine_ls_R_factor_all 0.0418
_refine_ls_R_factor_gt 0.0403
_refine_ls_shift/su_max 0.000
_refine_ls_shift/su_mean 0.000
_refine_ls_structure_factor_coef Fsqd
_refine_ls_weighting_details 'w=1/[\s^2^(Fo^2^)+(0.0477P)^2^+0.7482P] where P=(Fo^2^+2Fc^2^)/3'
_refine_ls_weighting_scheme calc
_refine_ls_wR_factor_gt 0.1006
_refine_ls_wR_factor_ref 0.1018
_reflns_Friedel_coverage 0.000
_reflns_number_gt 6047
_reflns_number_total 6305
_reflns_threshold_expression 'I > 2\s(I)'
_cod_data_source_file d0cc01118e2.cif
_cod_data_source_block exp_624
_cod_depositor_comments
;
Adding full bibliography for 7126567--7126569.cif.

2024-12-16
Z value and formula fixed to values more according to usual
chemical conventions.                 miguel
;
_cod_original_formula_sum 'C42 H32 O6'
_cod_original_formula_weight 632.67
_cod_original_formula_moiety '2(C21 H16 O3)'
_cod_original_formula_units_Z 2
_cod_database_code 7126569
_shelx_shelxl_version_number 2016/6
_shelx_space_group_comment
;
The symmetry employed for this shelxl refinement is uniquely defined
by the following loop, which should always be used as a source of
symmetry information in preference to the above space-group names.
They are only intended as comments.
;
_reflns_odcompleteness_completeness 99.61
_reflns_odcompleteness_iscentric 1
_reflns_odcompleteness_theta 66.97
_olex2_refinement_description
;
1. Fixed Uiso
 At 1.2 times of:
  All C(H) groups, All C(H,H) groups
 At 1.5 times of:
  All C(H,H,H) groups
2.a Ternary CH refined with riding coordinates:
 C18(H18), C22(H22)
2.b Aromatic/amide H refined with riding coordinates:
 C3(H3), C4(H4), C5(H5), C6(H6), C8(H8), C9(H9), C13(H13), C14(H14), C15(H15),
 C16(H16), C24(H24), C25(H25), C26(H26), C27(H27), C31(H31), C32(H32), C34(H34),
  C35(H35), C36(H36), C37(H37)
2.c X=CH2 refined with riding coordinates:
 C21(H21A,H21B), C42(H42A,H42B)
2.d Idealised Me refined as rotating group:
 C20(H20A,H20B,H20C), C41(H41A,H41B,H41C)
;
_olex2_submission_special_instructions 'No special instructions were received'
_oxdiff_exptl_absorpt_empirical_details
;
Empirical correction (ABSPACK) includes:
- Absorption correction using spherical harmonics
- Frame scaling
;
_oxdiff_exptl_absorpt_empirical_full_max 4.574
_oxdiff_exptl_absorpt_empirical_full_min 0.490

loop_
_space_group_symop_operation_xyz
'x, y, z'
'-x, -y, -z'

loop_
_atom_site_label
_atom_site_type_symbol
_atom_site_fract_x
_atom_site_fract_y
_atom_site_fract_z
_atom_site_U_iso_or_equiv
_atom_site_adp_type
_atom_site_occupancy
_atom_site_site_symmetry_order
_atom_site_calc_flag
_atom_site_refinement_flags_posn
_atom_site_refinement_flags_adp
_atom_site_refinement_flags_occupancy
_atom_site_disorder_assembly
_atom_site_disorder_group
O1 O 0.20866(9) -0.03659(8) 0.34630(6) 0.0215(2) Uani 1 1 d . . . . .
O2 O 0.06660(8) 0.20793(9) 0.40917(6) 0.02027(19) Uani 1 1 d . . . . .
O3 O 0.20176(9) 0.19594(10) 0.52141(6) 0.0277(2) Uani 1 1 d . . . . .
C1 C 0.18236(11) 0.03889(11) 0.28309(8) 0.0167(2) Uani 1 1 d . . . . .
C2 C 0.08002(11) 0.01759(12) 0.22213(8) 0.0171(2) Uani 1 1 d . . . . .
C3 C 0.01697(12) -0.09476(13) 0.23315(9) 0.0213(3) Uani 1 1 d . . . . .
H3 H 0.039994 -0.155813 0.277931 0.026 Uiso 1 1 calc R . . . .
C4 C -0.08002(13) -0.11581(13) 0.17750(10) 0.0247(3) Uani 1 1 d . . . . .
H4 H -0.120835 -0.191452 0.184137 0.030 Uiso 1 1 calc R . . . .
C5 C -0.11589(12) -0.02342(14) 0.11184(10) 0.0250(3) Uani 1 1 d . . . . .
H5 H -0.181271 -0.037311 0.074904 0.030 Uiso 1 1 calc R . . . .
C6 C -0.05507(12) 0.08909(13) 0.10100(9) 0.0229(3) Uani 1 1 d . . . . .
H6 H -0.080476 0.150505 0.057250 0.027 Uiso 1 1 calc R . . . .
C7 C 0.04427(12) 0.11119(12) 0.15529(9) 0.0186(2) Uani 1 1 d . . . . .
C8 C 0.10891(12) 0.22975(12) 0.14525(9) 0.0202(3) Uani 1 1 d . . . . .
H8 H 0.082067 0.291687 0.102388 0.024 Uiso 1 1 calc R . . . .
C9 C 0.20480(12) 0.25245(12) 0.19514(9) 0.0186(2) Uani 1 1 d . . . . .
H9 H 0.239454 0.331275 0.187645 0.022 Uiso 1 1 calc R . . . .
C10 C 0.25988(11) 0.15685(11) 0.26305(8) 0.0166(2) Uani 1 1 d . . . . .
C11 C 0.39382(12) 0.10322(12) 0.22198(9) 0.0189(2) Uani 1 1 d . . . . .
C12 C 0.47948(12) 0.10468(11) 0.29715(9) 0.0181(2) Uani 1 1 d . . . . .
C13 C 0.60567(12) 0.05515(12) 0.29630(10) 0.0221(3) Uani 1 1 d . . . . .
H13 H 0.646642 0.016397 0.242891 0.026 Uiso 1 1 calc R . . . .
C14 C 0.66881(12) 0.06471(12) 0.37640(10) 0.0245(3) Uani 1 1 d . . . . .
H14 H 0.752246 0.030645 0.377129 0.029 Uiso 1 1 calc R . . . .
C15 C 0.60835(13) 0.12485(13) 0.45565(10) 0.0247(3) Uani 1 1 d . . . . .
H15 H 0.651700 0.130232 0.508981 0.030 Uiso 1 1 calc R . . . .
C16 C 0.48356(12) 0.17712(12) 0.45603(9) 0.0211(3) Uani 1 1 d . . . . .
H16 H 0.444010 0.218996 0.508556 0.025 Uiso 1 1 calc R . . . .
C17 C 0.41918(11) 0.16550(11) 0.37634(9) 0.0176(2) Uani 1 1 d . . . . .
C18 C 0.28634(11) 0.21687(11) 0.35764(8) 0.0165(2) Uani 1 1 d . . . . .
H18 H 0.291727 0.308044 0.344403 0.020 Uiso 1 1 calc R . . . .
C19 C 0.18372(12) 0.20314(12) 0.43933(9) 0.0178(2) Uani 1 1 d . . . . .
C20 C -0.03719(12) 0.19983(15) 0.48339(10) 0.0269(3) Uani 1 1 d . . . . .
H20A H -0.116694 0.200496 0.455894 0.040 Uiso 1 1 calc GR . . . .
H20B H -0.038384 0.270985 0.523675 0.040 Uiso 1 1 calc GR . . . .
H20C H -0.025320 0.122652 0.519822 0.040 Uiso 1 1 calc GR . . . .
C21 C 0.42003(14) 0.06104(14) 0.13506(10) 0.0274(3) Uani 1 1 d . . . . .
H21A H 0.501553 0.027076 0.115426 0.033 Uiso 1 1 calc R . . . .
H21B H 0.356868 0.065425 0.093742 0.033 Uiso 1 1 calc R . . . .
O4 O 0.44412(8) 0.43228(8) 0.23220(6) 0.02045(19) Uani 1 1 d . . . . .
O5 O 0.17272(9) 0.55370(11) 0.35410(7) 0.0302(2) Uani 1 1 d . . . . .
O6 O 0.36043(9) 0.60006(9) 0.40165(6) 0.0224(2) Uani 1 1 d . . . . .
C22 C 0.31964(11) 0.67228(12) 0.24934(8) 0.0167(2) Uani 1 1 d . . . . .
H22 H 0.298247 0.762489 0.260363 0.020 Uiso 1 1 calc R . . . .
C23 C 0.26164(12) 0.64049(11) 0.16093(9) 0.0174(2) Uani 1 1 d . . . . .
C24 C 0.13625(12) 0.61575(12) 0.15010(9) 0.0207(3) Uani 1 1 d . . . . .
H24 H 0.075133 0.614266 0.201929 0.025 Uiso 1 1 calc R . . . .
C25 C 0.10423(13) 0.59332(13) 0.06026(10) 0.0244(3) Uani 1 1 d . . . . .
H25 H 0.020651 0.576586 0.051942 0.029 Uiso 1 1 calc R . . . .
C26 C 0.19516(14) 0.59544(14) -0.01761(10) 0.0267(3) Uani 1 1 d . . . . .
H26 H 0.171918 0.579460 -0.077185 0.032 Uiso 1 1 calc R . . . .
C27 C 0.32069(13) 0.62130(13) -0.00708(9) 0.0240(3) Uani 1 1 d . . . . .
H27 H 0.381560 0.623512 -0.059037 0.029 Uiso 1 1 calc R . . . .
C28 C 0.35295(12) 0.64380(12) 0.08326(9) 0.0185(2) Uani 1 1 d . . . . .
C29 C 0.47820(12) 0.67090(12) 0.11244(9) 0.0184(2) Uani 1 1 d . . . . .
C30 C 0.46623(11) 0.65670(11) 0.22208(8) 0.0159(2) Uani 1 1 d . . . . .
C31 C 0.54041(12) 0.75064(12) 0.26679(9) 0.0182(2) Uani 1 1 d . . . . .
H31 H 0.504454 0.832681 0.274881 0.022 Uiso 1 1 calc R . . . .
C32 C 0.65536(12) 0.72204(12) 0.29545(8) 0.0184(2) Uani 1 1 d . . . . .
H32 H 0.697880 0.785155 0.320848 0.022 Uiso 1 1 calc R . . . .
C33 C 0.71658(11) 0.59452(12) 0.28815(8) 0.0169(2) Uani 1 1 d . . . . .
C34 C 0.84211(12) 0.56743(13) 0.31061(9) 0.0198(3) Uani 1 1 d . . . . .
H34 H 0.888506 0.632242 0.329634 0.024 Uiso 1 1 calc R . . . .
C35 C 0.89784(12) 0.44527(13) 0.30480(9) 0.0214(3) Uani 1 1 d . . . . .
H35 H 0.982014 0.429212 0.318077 0.026 Uiso 1 1 calc R . . . .
C36 C 0.82837(12) 0.34628(12) 0.27914(9) 0.0204(3) Uani 1 1 d . . . . .
H36 H 0.865777 0.264235 0.275973 0.025 Uiso 1 1 calc R . . . .
C37 C 0.70309(12) 0.37064(12) 0.25833(8) 0.0185(2) Uani 1 1 d . . . . .
H37 H 0.655832 0.304462 0.242762 0.022 Uiso 1 1 calc R . . . .
C38 C 0.64818(11) 0.49395(12) 0.26075(8) 0.0160(2) Uani 1 1 d . . . . .
C39 C 0.51379(11) 0.51833(11) 0.23951(8) 0.0156(2) Uani 1 1 d . . . . .
C40 C 0.27429(12) 0.60010(12) 0.33883(9) 0.0186(2) Uani 1 1 d . . . . .
C41 C 0.32699(14) 0.53654(14) 0.49145(9) 0.0263(3) Uani 1 1 d . . . . .
H41A H 0.335113 0.446432 0.483717 0.040 Uiso 1 1 calc GR . . . .
H41B H 0.240473 0.561639 0.513995 0.040 Uiso 1 1 calc GR . . . .
H41C H 0.383194 0.559373 0.536253 0.040 Uiso 1 1 calc GR . . . .
C42 C 0.58369(13) 0.69711(14) 0.05864(10) 0.0263(3) Uani 1 1 d . . . . .
H42A H 0.584229 0.700048 -0.006760 0.032 Uiso 1 1 calc R . . . .
H42B H 0.657215 0.712565 0.086272 0.032 Uiso 1 1 calc R . . . .

loop_
_atom_site_aniso_label
_atom_site_aniso_U_11
_atom_site_aniso_U_22
_atom_site_aniso_U_33
_atom_site_aniso_U_23
_atom_site_aniso_U_13
_atom_site_aniso_U_12
O1 0.0253(5) 0.0181(5) 0.0217(4) 0.0038(3) -0.0044(4) -0.0038(3)
O2 0.0152(4) 0.0271(5) 0.0183(4) 0.0002(3) -0.0009(3) -0.0014(3)
O3 0.0224(5) 0.0428(6) 0.0181(5) -0.0021(4) -0.0033(4) -0.0005(4)
C1 0.0171(6) 0.0154(6) 0.0171(6) -0.0014(4) 0.0011(4) -0.0005(4)
C2 0.0169(6) 0.0178(6) 0.0162(6) -0.0026(4) 0.0009(4) -0.0014(4)
C3 0.0212(6) 0.0205(7) 0.0220(6) -0.0016(5) 0.0014(5) -0.0036(5)
C4 0.0222(6) 0.0264(7) 0.0262(7) -0.0050(5) 0.0010(5) -0.0094(5)
C5 0.0188(6) 0.0337(8) 0.0236(6) -0.0075(5) -0.0033(5) -0.0035(5)
C6 0.0221(6) 0.0269(7) 0.0196(6) -0.0020(5) -0.0027(5) 0.0006(5)
C7 0.0176(6) 0.0207(6) 0.0170(6) -0.0031(5) 0.0003(4) 0.0001(5)
C8 0.0229(6) 0.0189(6) 0.0185(6) 0.0024(5) -0.0026(5) 0.0010(5)
C9 0.0209(6) 0.0155(6) 0.0189(6) 0.0020(5) -0.0007(5) -0.0021(5)
C10 0.0171(6) 0.0155(6) 0.0172(6) 0.0002(4) -0.0013(4) -0.0018(4)
C11 0.0179(6) 0.0156(6) 0.0224(6) 0.0017(5) 0.0012(5) -0.0019(4)
C12 0.0182(6) 0.0124(6) 0.0237(6) 0.0025(4) -0.0004(5) -0.0037(4)
C13 0.0190(6) 0.0140(6) 0.0325(7) 0.0007(5) 0.0015(5) -0.0026(5)
C14 0.0150(6) 0.0175(6) 0.0413(8) 0.0054(5) -0.0054(5) -0.0032(5)
C15 0.0223(6) 0.0222(7) 0.0313(7) 0.0061(5) -0.0097(5) -0.0070(5)
C16 0.0206(6) 0.0201(6) 0.0235(6) 0.0006(5) -0.0039(5) -0.0057(5)
C17 0.0167(6) 0.0138(6) 0.0222(6) 0.0025(4) -0.0011(5) -0.0038(4)
C18 0.0170(6) 0.0140(6) 0.0187(6) -0.0001(4) -0.0024(4) -0.0023(4)
C19 0.0179(6) 0.0157(6) 0.0200(6) -0.0020(4) -0.0029(5) 0.0005(4)
C20 0.0180(6) 0.0393(8) 0.0226(6) 0.0007(6) 0.0021(5) -0.0027(5)
C21 0.0253(7) 0.0315(8) 0.0242(7) -0.0025(5) 0.0009(5) 0.0020(6)
O4 0.0194(4) 0.0164(4) 0.0262(5) 0.0002(3) -0.0029(3) -0.0053(3)
O5 0.0226(5) 0.0451(6) 0.0236(5) 0.0042(4) -0.0001(4) -0.0140(4)
O6 0.0232(5) 0.0291(5) 0.0152(4) 0.0021(4) -0.0021(3) -0.0059(4)
C22 0.0155(6) 0.0161(6) 0.0184(6) -0.0014(4) -0.0004(4) -0.0012(4)
C23 0.0199(6) 0.0136(6) 0.0189(6) 0.0003(4) -0.0030(5) -0.0005(4)
C24 0.0191(6) 0.0201(6) 0.0228(6) -0.0004(5) -0.0019(5) -0.0019(5)
C25 0.0217(6) 0.0255(7) 0.0273(7) -0.0007(5) -0.0077(5) -0.0035(5)
C26 0.0324(7) 0.0298(7) 0.0195(6) -0.0015(5) -0.0091(5) -0.0035(6)
C27 0.0270(7) 0.0273(7) 0.0174(6) 0.0005(5) -0.0012(5) -0.0014(5)
C28 0.0203(6) 0.0158(6) 0.0191(6) 0.0016(4) -0.0017(5) -0.0005(5)
C29 0.0207(6) 0.0163(6) 0.0178(6) 0.0015(4) -0.0012(5) -0.0010(5)
C30 0.0151(5) 0.0160(6) 0.0167(6) 0.0003(4) -0.0005(4) -0.0025(4)
C31 0.0205(6) 0.0139(6) 0.0201(6) -0.0004(4) -0.0006(5) -0.0033(5)
C32 0.0209(6) 0.0174(6) 0.0174(6) -0.0004(4) -0.0009(5) -0.0065(5)
C33 0.0180(6) 0.0197(6) 0.0128(5) 0.0022(4) 0.0000(4) -0.0040(5)
C34 0.0185(6) 0.0238(7) 0.0178(6) 0.0018(5) -0.0019(5) -0.0067(5)
C35 0.0163(6) 0.0274(7) 0.0200(6) 0.0042(5) -0.0005(5) -0.0021(5)
C36 0.0215(6) 0.0192(6) 0.0195(6) 0.0014(5) 0.0007(5) 0.0020(5)
C37 0.0206(6) 0.0185(6) 0.0162(6) 0.0002(4) 0.0007(4) -0.0035(5)
C38 0.0174(6) 0.0182(6) 0.0123(5) 0.0015(4) 0.0005(4) -0.0033(4)
C39 0.0184(6) 0.0160(6) 0.0122(5) 0.0000(4) 0.0012(4) -0.0034(4)
C40 0.0196(6) 0.0193(6) 0.0168(6) -0.0032(5) 0.0008(5) -0.0023(5)
C41 0.0331(7) 0.0296(7) 0.0160(6) 0.0029(5) -0.0009(5) -0.0040(6)
C42 0.0243(7) 0.0325(8) 0.0214(6) 0.0049(5) 0.0012(5) -0.0050(5)

loop_
_atom_type_symbol
_atom_type_description
_atom_type_scat_dispersion_real
_atom_type_scat_dispersion_imag
_atom_type_scat_source
C C 0.0181 0.0091 'International Tables Vol C Tables 4.2.6.8 and 6.1.1.4'
H H 0.0000 0.0000 'International Tables Vol C Tables 4.2.6.8 and 6.1.1.4'
O O 0.0492 0.0322 'International Tables Vol C Tables 4.2.6.8 and 6.1.1.4'

loop_
_geom_angle_atom_site_label_1
_geom_angle_atom_site_label_2
_geom_angle_atom_site_label_3
_geom_angle
_geom_angle_site_symmetry_1
_geom_angle_site_symmetry_3
_geom_angle_publ_flag
C19 O2 C20 114.79(10) . . ?
O1 C1 C2 121.72(11) . . ?
O1 C1 C10 119.73(11) . . ?
C2 C1 C10 118.51(10) . . ?
C3 C2 C1 119.41(11) . . ?
C3 C2 C7 120.10(11) . . ?
C7 C2 C1 120.48(11) . . ?
C2 C3 H3 119.9 . . ?
C4 C3 C2 120.25(12) . . ?
C4 C3 H3 119.9 . . ?
C3 C4 H4 120.1 . . ?
C3 C4 C5 119.77(12) . . ?
C5 C4 H4 120.1 . . ?
C4 C5 H5 119.7 . . ?
C6 C5 C4 120.52(12) . . ?
C6 C5 H5 119.7 . . ?
C5 C6 H6 119.7 . . ?
C5 C6 C7 120.56(12) . . ?
C7 C6 H6 119.7 . . ?
C2 C7 C8 119.91(11) . . ?
C6 C7 C2 118.78(12) . . ?
C6 C7 C8 121.29(12) . . ?
C7 C8 H8 118.8 . . ?
C9 C8 C7 122.47(12) . . ?
C9 C8 H8 118.8 . . ?
C8 C9 H9 118.4 . . ?
C8 C9 C10 123.24(11) . . ?
C10 C9 H9 118.4 . . ?
C1 C10 C11 104.31(9) . . ?
C1 C10 C18 110.55(9) . . ?
C9 C10 C1 114.34(10) . . ?
C9 C10 C11 110.54(10) . . ?
C9 C10 C18 112.70(10) . . ?
C11 C10 C18 103.53(9) . . ?
C12 C11 C10 107.55(10) . . ?
C21 C11 C10 124.15(12) . . ?
C21 C11 C12 128.26(12) . . ?
C13 C12 C11 128.40(12) . . ?
C17 C12 C11 111.10(11) . . ?
C17 C12 C13 120.51(12) . . ?
C12 C13 H13 120.5 . . ?
C14 C13 C12 118.93(12) . . ?
C14 C13 H13 120.5 . . ?
C13 C14 H14 119.7 . . ?
C13 C14 C15 120.54(12) . . ?
C15 C14 H14 119.7 . . ?
C14 C15 H15 119.6 . . ?
C14 C15 C16 120.75(12) . . ?
C16 C15 H15 119.6 . . ?
C15 C16 H16 120.6 . . ?
C17 C16 C15 118.79(12) . . ?
C17 C16 H16 120.6 . . ?
C12 C17 C18 110.30(11) . . ?
C16 C17 C12 120.46(11) . . ?
C16 C17 C18 129.16(11) . . ?
C10 C18 H18 106.5 . . ?
C17 C18 C10 105.43(10) . . ?
C17 C18 H18 106.5 . . ?
C17 C18 C19 115.55(10) . . ?
C19 C18 C10 115.69(10) . . ?
C19 C18 H18 106.5 . . ?
O2 C19 C18 111.40(10) . . ?
O3 C19 O2 123.16(11) . . ?
O3 C19 C18 125.31(11) . . ?
O2 C20 H20A 109.5 . . ?
O2 C20 H20B 109.5 . . ?
O2 C20 H20C 109.5 . . ?
H20A C20 H20B 109.5 . . ?
H20A C20 H20C 109.5 . . ?
H20B C20 H20C 109.5 . . ?
C11 C21 H21A 120.0 . . ?
C11 C21 H21B 120.0 . . ?
H21A C21 H21B 120.0 . . ?
C40 O6 C41 116.02(10) . . ?
C23 C22 H22 107.2 . . ?
C23 C22 C30 104.53(9) . . ?
C23 C22 C40 116.31(10) . . ?
C30 C22 H22 107.2 . . ?
C40 C22 H22 107.2 . . ?
C40 C22 C30 114.04(10) . . ?
C24 C23 C22 128.98(11) . . ?
C24 C23 C28 120.77(11) . . ?
C28 C23 C22 110.19(10) . . ?
C23 C24 H24 120.7 . . ?
C25 C24 C23 118.52(12) . . ?
C25 C24 H24 120.7 . . ?
C24 C25 H25 119.5 . . ?
C24 C25 C26 121.05(12) . . ?
C26 C25 H25 119.5 . . ?
C25 C26 H26 119.7 . . ?
C25 C26 C27 120.54(12) . . ?
C27 C26 H26 119.7 . . ?
C26 C27 H27 120.8 . . ?
C26 C27 C28 118.42(12) . . ?
C28 C27 H27 120.8 . . ?
C23 C28 C27 120.69(12) . . ?
C23 C28 C29 110.76(11) . . ?
C27 C28 C29 128.55(12) . . ?
C28 C29 C30 106.20(10) . . ?
C42 C29 C28 128.58(12) . . ?
C42 C29 C30 125.17(12) . . ?
C22 C30 C29 103.10(9) . . ?
C31 C30 C22 113.82(10) . . ?
C31 C30 C29 112.54(10) . . ?
C31 C30 C39 113.44(10) . . ?
C39 C30 C22 109.72(10) . . ?
C39 C30 C29 103.24(9) . . ?
C30 C31 H31 118.5 . . ?
C32 C31 C30 123.02(11) . . ?
C32 C31 H31 118.5 . . ?
C31 C32 H32 119.1 . . ?
C31 C32 C33 121.90(11) . . ?
C33 C32 H32 119.1 . . ?
C34 C33 C32 121.65(11) . . ?
C34 C33 C38 118.25(12) . . ?
C38 C33 C32 120.07(11) . . ?
C33 C34 H34 119.6 . . ?
C35 C34 C33 120.80(12) . . ?
C35 C34 H34 119.6 . . ?
C34 C35 H35 119.8 . . ?
C34 C35 C36 120.35(12) . . ?
C36 C35 H35 119.8 . . ?
C35 C36 H36 120.1 . . ?
C37 C36 C35 119.77(12) . . ?
C37 C36 H36 120.1 . . ?
C36 C37 H37 119.9 . . ?
C36 C37 C38 120.10(12) . . ?
C38 C37 H37 119.9 . . ?
C33 C38 C39 119.72(11) . . ?
C37 C38 C33 120.68(11) . . ?
C37 C38 C39 119.51(11) . . ?
O4 C39 C30 120.50(11) . . ?
O4 C39 C38 121.88(11) . . ?
C38 C39 C30 117.56(10) . . ?
O5 C40 O6 123.94(12) . . ?
O5 C40 C22 125.43(12) . . ?
O6 C40 C22 110.54(10) . . ?
O6 C41 H41A 109.5 . . ?
O6 C41 H41B 109.5 . . ?
O6 C41 H41C 109.5 . . ?
H41A C41 H41B 109.5 . . ?
H41A C41 H41C 109.5 . . ?
H41B C41 H41C 109.5 . . ?
C29 C42 H42A 120.0 . . ?
C29 C42 H42B 120.0 . . ?
H42A C42 H42B 120.0 . . ?

loop_
_geom_bond_atom_site_label_1
_geom_bond_atom_site_label_2
_geom_bond_distance
_geom_bond_site_symmetry_2
_geom_bond_publ_flag
O1 C1 1.2232(15) . ?
O2 C19 1.3453(15) . ?
O2 C20 1.4473(15) . ?
O3 C19 1.2018(16) . ?
C1 C2 1.4840(17) . ?
C1 C10 1.5380(16) . ?
C2 C3 1.3950(18) . ?
C2 C7 1.4096(17) . ?
C3 H3 0.9300 . ?
C3 C4 1.3886(18) . ?
C4 H4 0.9300 . ?
C4 C5 1.390(2) . ?
C5 H5 0.9300 . ?
C5 C6 1.384(2) . ?
C6 H6 0.9300 . ?
C6 C7 1.3989(18) . ?
C7 C8 1.4610(18) . ?
C8 H8 0.9300 . ?
C8 C9 1.3313(18) . ?
C9 H9 0.9300 . ?
C9 C10 1.5048(16) . ?
C10 C11 1.5529(16) . ?
C10 C18 1.5655(16) . ?
C11 C12 1.4694(17) . ?
C11 C21 1.3264(19) . ?
C12 C13 1.3974(17) . ?
C12 C17 1.3932(18) . ?
C13 H13 0.9300 . ?
C13 C14 1.387(2) . ?
C14 H14 0.9300 . ?
C14 C15 1.391(2) . ?
C15 H15 0.9300 . ?
C15 C16 1.3938(19) . ?
C16 H16 0.9300 . ?
C16 C17 1.3923(17) . ?
C17 C18 1.5151(16) . ?
C18 H18 0.9800 . ?
C18 C19 1.5166(17) . ?
C20 H20A 0.9600 . ?
C20 H20B 0.9600 . ?
C20 H20C 0.9600 . ?
C21 H21A 0.9300 . ?
C21 H21B 0.9300 . ?
O4 C39 1.2192(15) . ?
O5 C40 1.2037(16) . ?
O6 C40 1.3375(15) . ?
O6 C41 1.4460(15) . ?
C22 H22 0.9800 . ?
C22 C23 1.5106(16) . ?
C22 C30 1.5552(16) . ?
C22 C40 1.5140(17) . ?
C23 C24 1.3890(17) . ?
C23 C28 1.3922(17) . ?
C24 H24 0.9300 . ?
C24 C25 1.3872(18) . ?
C25 H25 0.9300 . ?
C25 C26 1.391(2) . ?
C26 H26 0.9300 . ?
C26 C27 1.3926(19) . ?
C27 H27 0.9300 . ?
C27 C28 1.3949(18) . ?
C28 C29 1.4722(17) . ?
C29 C30 1.5561(16) . ?
C29 C42 1.3247(18) . ?
C30 C31 1.4991(16) . ?
C30 C39 1.5358(17) . ?
C31 H31 0.9300 . ?
C31 C32 1.3310(18) . ?
C32 H32 0.9300 . ?
C32 C33 1.4590(17) . ?
C33 C34 1.4026(17) . ?
C33 C38 1.4096(17) . ?
C34 H34 0.9300 . ?
C34 C35 1.3855(19) . ?
C35 H35 0.9300 . ?
C35 C36 1.3944(19) . ?
C36 H36 0.9300 . ?
C36 C37 1.3890(18) . ?
C37 H37 0.9300 . ?
C37 C38 1.3919(18) . ?
C38 C39 1.4835(16) . ?
C41 H41A 0.9600 . ?
C41 H41B 0.9600 . ?
C41 H41C 0.9600 . ?
C42 H42A 0.9300 . ?
C42 H42B 0.9300 . ?
